data_4119606
loop_
_publ_author_name
'Yi-Tong Wang'
'Shu-Tao Li'
'Shu-Qi Wu'
'Ai-Li Cui'
'De-Zhong Shen'
'Hui-Zhong Kou'

_publ_contact_author_address
;
Department of Chemistry
Tsinghua University
Beijing 100084
People's Republic of China
;
_publ_contact_author_email kouhz@mail.tsinghua.edu.cn
_publ_contact_author_name 'Dr. Hui-Zhong Kou'
_publ_contact_author_phone 86-10-62771748
_publ_section_title
;
 Spin Transitions in Fe(II) Metallogrids Modulated by Substituents,
 Counteranions, and Solvents
;
_journal_name_full 'Journal of the American Chemical Society'
_journal_page_first 5942
_journal_page_last 5945
_journal_paper_doi 10.1021/ja312622c
_journal_volume 135
_journal_year 2013
_chemical_formula_sum 'C64 H62 Br8 Cl4 Fe4 N32 O9'
_chemical_formula_weight 2427.94
_chemical_name_systematic
; 
 ? 
;
_space_group_IT_number 167
_symmetry_cell_setting rhombohedral
_symmetry_space_group_name_Hall '-P 3* 2n'
_symmetry_space_group_name_H-M 'R -3 c :R'
_atom_sites_solution_hydrogens geom
_atom_sites_solution_primary direct
_atom_sites_solution_secondary difmap
_audit_creation_method SHELXL-97
_cell_angle_alpha 100.291(17)
_cell_angle_beta 100.291(17)
_cell_angle_gamma 100.291(17)
_cell_formula_units_Z 6
_cell_length_a 23.685(3)
_cell_length_b 23.685(3)
_cell_length_c 23.685(3)
_cell_measurement_reflns_used 32653
_cell_measurement_temperature 153(2)
_cell_measurement_theta_max 27.4956
_cell_measurement_theta_min 3.0112
_cell_volume 12555(3)
_computing_cell_refinement 'CrystalClear (Rigaku Inc., 2008)'
_computing_data_collection 'CrystalClear (Rigaku Inc., 2008)'
_computing_data_reduction 'CrystalClear (Rigaku Inc., 2008)'
_computing_structure_refinement 'SHELXL-97 (Sheldrick, 1997)'
_computing_structure_solution 'SHELXS-97 (Sheldrick, 1990)'
_diffrn_ambient_temperature 153(2)
_diffrn_detector_area_resol_mean 28.5714
_diffrn_measured_fraction_theta_full 0.998
_diffrn_measured_fraction_theta_max 0.998
_diffrn_measurement_device_type 'Saturn724+ (2x2 bin mode)'
_diffrn_measurement_method dtprofit.ref
_diffrn_radiation_monochromator graphite
_diffrn_radiation_source 'fine-focus sealed tube'
_diffrn_radiation_type MoK\a
_diffrn_radiation_wavelength 0.71073
_diffrn_reflns_av_R_equivalents 0.1071
_diffrn_reflns_av_sigmaI/netI 0.0493
_diffrn_reflns_limit_h_max 28
_diffrn_reflns_limit_h_min -27
_diffrn_reflns_limit_k_max 28
_diffrn_reflns_limit_k_min -21
_diffrn_reflns_limit_l_max 28
_diffrn_reflns_limit_l_min -28
_diffrn_reflns_number 81724
_diffrn_reflns_theta_full 25.00
_diffrn_reflns_theta_max 25.00
_diffrn_reflns_theta_min 3.01
_exptl_absorpt_coefficient_mu 4.701
_exptl_absorpt_correction_T_max 1.0000
_exptl_absorpt_correction_T_min 0.5254
_exptl_absorpt_correction_type empirical
_exptl_crystal_colour black
_exptl_crystal_density_diffrn 1.927
_exptl_crystal_description block
_exptl_crystal_F_000 7164
_exptl_crystal_size_max 0.30
_exptl_crystal_size_mid 0.30
_exptl_crystal_size_min 0.10
_refine_diff_density_max 1.323
_refine_diff_density_min -1.241
_refine_diff_density_rms 0.138
_refine_ls_extinction_method none
_refine_ls_goodness_of_fit_ref 1.021
_refine_ls_hydrogen_treatment constr
_refine_ls_matrix_type full
_refine_ls_number_parameters 556
_refine_ls_number_reflns 7357
_refine_ls_number_restraints 18
_refine_ls_restrained_S_all 1.020
_refine_ls_R_factor_all 0.1402
_refine_ls_R_factor_gt 0.1332
_refine_ls_shift/su_max 0.004
_refine_ls_shift/su_mean 0.000
_refine_ls_structure_factor_coef Fsqd
_refine_ls_weighting_details 'calc w=1/[\s^2^(Fo^2^)+(0.0897P)^2^+391.1866P] where P=(Fo^2^+2Fc^2^)/3'
_refine_ls_weighting_scheme calc
_refine_ls_wR_factor_gt 0.2793
_refine_ls_wR_factor_ref 0.2849
_reflns_number_gt 6961
_reflns_number_total 7357
_reflns_threshold_expression >2sigma(I)
_cod_data_source_file ja312622c_si_002_2.cif
_cod_data_source_block 1
_cod_original_cell_volume 12555(2)
_cod_original_sg_symbol_H-M 'R -3 c'
_cod_database_code 4119606

loop_
_symmetry_equiv_pos_as_xyz
'x, y, z'
'z, x, y'
'y, z, x'
'-y+1/2, -x+1/2, -z+1/2'
'-x+1/2, -z+1/2, -y+1/2'
'-z+1/2, -y+1/2, -x+1/2'
'-x, -y, -z'
'-z, -x, -y'
'-y, -z, -x'
'y-1/2, x-1/2, z-1/2'
'x-1/2, z-1/2, y-1/2'
'z-1/2, y-1/2, x-1/2'

loop_
_atom_site_label
_atom_site_type_symbol
_atom_site_fract_x
_atom_site_fract_y
_atom_site_fract_z
_atom_site_U_iso_or_equiv
_atom_site_adp_type
_atom_site_occupancy
_atom_site_symmetry_multiplicity
_atom_site_calc_flag
_atom_site_refinement_flags
Fe1 Fe 0.09003(9) 0.85692(9) 0.23521(9) 0.0434(5) Uani 1 1 d .
Fe2 Fe 0.09537(8) 0.60397(9) 0.17944(9) 0.0421(5) Uani 1 1 d .
Br1 Br -0.03322(8) 0.91756(8) 0.27523(8) 0.0649(5) Uani 1 1 d .
Br2 Br -0.02122(7) 0.47553(7) 0.16857(7) 0.0562(4) Uani 1 1 d .
Br3 Br 0.46977(7) 0.93123(8) 0.37768(7) 0.0595(5) Uani 1 1 d .
Br4 Br 0.06119(9) 0.89904(11) 0.09577(8) 0.0784(6) Uani 1 1 d .
Cl1 Cl 0.3261(4) 0.6773(7) 0.1369(5) 0.230(7) Uani 1 1 d .
Cl2 Cl -0.0081(5) 0.7455(5) 0.4050(6) 0.195(5) Uani 1 1 d .
C1 C 0.0373(8) 0.9657(8) 0.2699(6) 0.056(4) Uani 1 1 d .
C2 C 0.0396(9) 1.0250(8) 0.2833(7) 0.066(5) Uani 1 1 d .
H2 H 0.0096 1.0398 0.2969 0.080 Uiso 1 1 calc R
C3 C 0.0893(10) 1.0618(8) 0.2756(7) 0.072(5) Uani 1 1 d .
H3A H 0.0930 1.1023 0.2844 0.087 Uiso 1 1 calc R
C4 C 0.1328(9) 1.0385(8) 0.2550(8) 0.075(5) Uani 1 1 d .
H4A H 0.1656 1.0628 0.2489 0.089 Uiso 1 1 calc R
C5 C 0.1267(7) 0.9783(7) 0.2436(6) 0.051(4) Uani 1 1 d .
C6 C 0.1702(7) 0.9510(7) 0.2211(6) 0.054(4) Uani 1 1 d .
H6A H 0.2052 0.9720 0.2158 0.065 Uiso 1 1 calc R
C7 C 0.1741(6) 0.8058(6) 0.1892(6) 0.045(3) Uani 1 1 d .
C8 C 0.1788(6) 0.7040(7) 0.1725(6) 0.045(3) Uani 1 1 d .
C9 C 0.2026(7) 0.7602(7) 0.1736(6) 0.049(4) Uani 1 1 d .
H9A H 0.2390 0.7690 0.1638 0.059 Uiso 1 1 calc R
C10 C 0.0982(6) 0.7322(6) 0.1983(6) 0.040(3) Uani 1 1 d .
H10A H 0.0613 0.7224 0.2067 0.048 Uiso 1 1 calc R
C11 C 0.1942(7) 0.5596(7) 0.1662(7) 0.053(4) Uani 1 1 d .
H11A H 0.2330 0.5593 0.1640 0.063 Uiso 1 1 calc R
C12 C 0.1530(7) 0.5083(7) 0.1698(7) 0.054(4) Uani 1 1 d .
C13 C 0.1666(9) 0.4560(8) 0.1730(7) 0.066(4) Uani 1 1 d .
H13A H 0.2049 0.4520 0.1724 0.079 Uiso 1 1 calc R
C14 C 0.1266(9) 0.4086(8) 0.1772(9) 0.076(5) Uani 1 1 d .
H14A H 0.1371 0.3732 0.1807 0.091 Uiso 1 1 calc R
C15 C 0.0690(9) 0.4156(8) 0.1758(8) 0.068(5) Uani 1 1 d .
H15A H 0.0395 0.3844 0.1770 0.082 Uiso 1 1 calc R
C16 C 0.0573(7) 0.4689(7) 0.1727(6) 0.049(4) Uani 1 1 d .
C17 C 0.0070(7) 0.8414(8) 0.1145(6) 0.056(4) Uani 1 1 d .
C18 C -0.0440(8) 0.8125(8) 0.0721(6) 0.063(5) Uani 1 1 d .
H18A H -0.0507 0.8228 0.0357 0.075 Uiso 1 1 calc R
C19 C -0.0835(7) 0.7700(9) 0.0835(8) 0.070(5) Uani 1 1 d .
H19A H -0.1159 0.7489 0.0544 0.084 Uiso 1 1 calc R
C20 C -0.0752(7) 0.7580(7) 0.1394(7) 0.055(4) Uani 1 1 d .
H20A H -0.1025 0.7302 0.1492 0.067 Uiso 1 1 calc R
C21 C -0.0239(6) 0.7896(7) 0.1806(6) 0.051(4) Uani 1 1 d .
C22 C -0.0125(7) 0.7813(7) 0.2404(7) 0.053(4) Uani 1 1 d .
H22A H -0.0379 0.7557 0.2548 0.064 Uiso 1 1 calc R
C23 C 0.1155(6) 0.8379(6) 0.3506(6) 0.041(3) Uani 1 1 d .
C24 C 0.1456(6) 0.8366(7) 0.4058(7) 0.050(4) Uani 1 1 d .
H24A H 0.1258 0.8210 0.4321 0.060 Uiso 1 1 calc R
C25 C 0.2002(7) 0.8828(6) 0.3286(6) 0.046(3) Uani 1 1 d .
H25A H 0.2192 0.8986 0.3020 0.055 Uiso 1 1 calc R
C26 C 0.2063(6) 0.8590(6) 0.4215(6) 0.043(3) Uani 1 1 d .
C27 C 0.3364(8) 0.8830(7) 0.5196(6) 0.056(4) Uani 1 1 d .
H27A H 0.3268 0.8742 0.5539 0.067 Uiso 1 1 calc R
C28 C 0.3968(6) 0.8989(6) 0.5138(6) 0.047(3) Uani 1 1 d .
C29 C 0.4436(7) 0.9042(7) 0.5596(7) 0.058(4) Uani 1 1 d .
H29A H 0.4372 0.8975 0.5956 0.069 Uiso 1 1 calc R
C30 C 0.4987(8) 0.9190(7) 0.5518(8) 0.062(5) Uani 1 1 d .
H30A H 0.5310 0.9224 0.5819 0.075 Uiso 1 1 calc R
C31 C 0.5059(7) 0.9291(7) 0.4961(8) 0.063(5) Uani 1 1 d .
H31A H 0.5432 0.9403 0.4890 0.076 Uiso 1 1 calc R
C32 C 0.4564(7) 0.9221(7) 0.4524(7) 0.053(4) Uani 1 1 d .
N1 N 0.0795(6) 0.9409(5) 0.2528(5) 0.050(3) Uani 1 1 d .
N2 N 0.1552(5) 0.8935(6) 0.2089(5) 0.048(3) Uani 1 1 d .
N3 N 0.1949(6) 0.8617(6) 0.1918(5) 0.050(3) Uani 1 1 d .
N4 N 0.1198(5) 0.7880(5) 0.2035(5) 0.042(3) Uani 1 1 d .
N5 N 0.1231(5) 0.6884(5) 0.1827(5) 0.041(3) Uani 1 1 d .
N6 N 0.2051(5) 0.6578(5) 0.1632(5) 0.048(3) Uani 1 1 d .
N7 N 0.1727(5) 0.6052(5) 0.1664(5) 0.044(3) Uani 1 1 d .
N8 N 0.0967(5) 0.5163(5) 0.1722(5) 0.046(3) Uani 1 1 d .
N9 N 0.0184(5) 0.8303(5) 0.1675(5) 0.045(3) Uani 1 1 d .
N10 N 0.0381(5) 0.8142(5) 0.2721(5) 0.047(3) Uani 1 1 d .
N11 N 0.0557(5) 0.8124(6) 0.3293(5) 0.051(3) Uani 1 1 d .
N12 N 0.1417(5) 0.8646(5) 0.3123(5) 0.040(3) Uani 1 1 d .
N13 N 0.2340(5) 0.8806(5) 0.3790(4) 0.039(3) Uani 1 1 d .
N14 N 0.2391(5) 0.8612(5) 0.4742(5) 0.045(3) Uani 1 1 d .
N15 N 0.2970(5) 0.8818(5) 0.4742(5) 0.040(3) Uani 1 1 d .
N16 N 0.4021(5) 0.9087(5) 0.4594(5) 0.046(3) Uani 1 1 d .
O1W O 0.2015(6) 0.2622(7) 0.0831(9) 0.125(7) Uani 1 1 d .
O2W O 0.187(4) 0.301(4) 0.228(3) 0.27(4) Uani 0.50 1 d PU
O3W O 0.157(2) 0.157(2) 0.157(2) 0.25(2) Uani 1 3 d SU
O4W O 0.0905(19) 0.0905(19) 0.0905(19) 0.095(15) Uani 0.50 3 d SPU
O5W O 0.228(2) 0.470(4) 0.035(2) 0.30(5) Uani 0.50 1 d P
O6W O 0.1174(8) 0.1523(8) 0.0517(6) 0.118(6) Uani 1 1 d .
O7W O 0.1807(4) 0.3501(5) 0.0182(6) 0.069(3) Uani 1 1 d .

loop_
_atom_site_aniso_label
_atom_site_aniso_U_11
_atom_site_aniso_U_22
_atom_site_aniso_U_33
_atom_site_aniso_U_23
_atom_site_aniso_U_13
_atom_site_aniso_U_12
Fe1 0.0411(11) 0.0504(12) 0.0398(11) 0.0109(9) 0.0078(9) 0.0128(9)
Fe2 0.0339(10) 0.0503(12) 0.0414(11) 0.0080(9) 0.0073(8) 0.0100(9)
Br1 0.0638(11) 0.0761(12) 0.0630(11) 0.0157(9) 0.0172(8) 0.0323(9)
Br2 0.0485(9) 0.0592(10) 0.0573(9) 0.0083(7) 0.0129(7) 0.0053(7)
Br3 0.0471(9) 0.0689(11) 0.0595(10) 0.0116(8) 0.0134(7) 0.0054(8)
Br4 0.0673(12) 0.1184(17) 0.0536(10) 0.0384(11) 0.0092(9) 0.0155(11)
Cl1 0.096(6) 0.43(2) 0.141(8) -0.003(10) 0.025(5) 0.079(9)
Cl2 0.151(8) 0.151(8) 0.338(16) 0.098(9) 0.116(10) 0.067(7)
C1 0.070(11) 0.068(11) 0.039(8) 0.023(7) 0.007(7) 0.029(9)
C2 0.085(13) 0.078(13) 0.046(9) 0.015(9) 0.023(9) 0.031(11)
C3 0.109(16) 0.066(11) 0.045(10) 0.017(8) 0.002(10) 0.038(11)
C4 0.084(14) 0.066(12) 0.073(12) 0.022(10) 0.007(10) 0.021(10)
C5 0.062(10) 0.047(9) 0.040(8) 0.008(7) -0.004(7) 0.019(8)
C6 0.059(10) 0.067(11) 0.033(8) 0.010(7) 0.006(7) 0.007(8)
C7 0.047(8) 0.051(9) 0.040(8) 0.011(6) 0.007(6) 0.017(7)
C8 0.052(9) 0.059(9) 0.029(7) 0.017(6) 0.007(6) 0.019(7)
C9 0.056(9) 0.059(9) 0.033(7) 0.014(7) 0.007(6) 0.012(7)
C10 0.043(8) 0.040(8) 0.038(7) 0.012(6) 0.004(6) 0.011(6)
C11 0.044(8) 0.072(11) 0.052(9) 0.016(8) 0.018(7) 0.028(8)
C12 0.045(8) 0.051(9) 0.053(9) -0.005(7) 0.000(7) 0.008(7)
C13 0.075(12) 0.060(11) 0.055(10) 0.003(8) 0.005(9) 0.012(9)
C14 0.095(15) 0.045(10) 0.096(15) 0.022(10) 0.019(12) 0.032(10)
C15 0.079(13) 0.063(11) 0.067(11) 0.029(9) 0.023(9) 0.006(9)
C16 0.049(9) 0.056(9) 0.042(8) 0.014(7) 0.001(7) 0.013(7)
C17 0.051(9) 0.081(12) 0.040(8) 0.017(8) 0.002(7) 0.028(8)
C18 0.070(11) 0.091(13) 0.030(8) 0.007(8) 0.007(7) 0.035(10)
C19 0.037(9) 0.092(14) 0.066(12) -0.009(10) 0.006(8) 0.009(9)
C20 0.047(9) 0.055(9) 0.063(10) -0.001(8) 0.015(8) 0.019(7)
C21 0.045(8) 0.072(10) 0.030(7) -0.008(7) 0.000(6) 0.024(8)
C22 0.043(8) 0.060(10) 0.068(10) 0.014(8) 0.026(8) 0.029(7)
C23 0.044(8) 0.044(8) 0.042(8) 0.014(6) 0.015(6) 0.015(6)
C24 0.049(9) 0.056(9) 0.055(9) 0.021(7) 0.016(7) 0.023(7)
C25 0.061(9) 0.047(8) 0.042(8) 0.016(6) 0.027(7) 0.025(7)
C26 0.046(8) 0.045(8) 0.037(7) 0.016(6) 0.007(6) 0.005(6)
C27 0.075(11) 0.054(9) 0.034(8) 0.010(7) -0.002(8) 0.018(8)
C28 0.049(9) 0.042(8) 0.045(8) 0.007(6) -0.003(7) 0.014(7)
C29 0.061(11) 0.051(9) 0.057(10) 0.009(7) 0.006(8) 0.009(8)
C30 0.063(11) 0.052(9) 0.065(11) 0.011(8) -0.009(9) 0.021(8)
C31 0.044(9) 0.065(11) 0.085(13) 0.031(9) 0.000(8) 0.020(8)
C32 0.057(10) 0.045(8) 0.056(9) 0.002(7) 0.011(7) 0.019(7)
N1 0.058(8) 0.050(7) 0.043(7) 0.019(6) 0.001(6) 0.016(6)
N2 0.048(7) 0.062(8) 0.036(6) 0.013(6) 0.009(5) 0.015(6)
N3 0.056(8) 0.057(8) 0.039(7) 0.019(6) 0.018(6) 0.001(6)
N4 0.034(6) 0.052(7) 0.042(6) 0.011(5) 0.005(5) 0.014(5)
N5 0.032(6) 0.058(7) 0.031(6) 0.016(5) 0.002(5) 0.007(5)
N6 0.048(7) 0.044(7) 0.051(7) 0.010(6) 0.009(6) 0.009(6)
N7 0.034(6) 0.053(7) 0.046(7) 0.010(5) 0.008(5) 0.015(5)
N8 0.041(7) 0.061(8) 0.029(6) -0.003(5) -0.001(5) 0.013(6)
N9 0.038(6) 0.051(7) 0.042(7) -0.001(5) 0.012(5) 0.010(5)
N10 0.041(7) 0.051(7) 0.050(7) 0.006(6) 0.011(6) 0.015(6)
N11 0.047(7) 0.066(8) 0.046(7) 0.017(6) 0.011(6) 0.019(6)
N12 0.036(6) 0.053(7) 0.033(6) 0.015(5) 0.008(5) 0.012(5)
N13 0.042(6) 0.052(7) 0.028(5) 0.011(5) 0.008(5) 0.017(5)
N14 0.049(7) 0.052(7) 0.040(7) 0.017(5) 0.017(5) 0.013(6)
N15 0.051(7) 0.038(6) 0.032(6) 0.005(5) 0.011(5) 0.015(5)
N16 0.038(7) 0.055(7) 0.040(7) 0.011(5) 0.000(5) 0.004(5)
O1W 0.068(9) 0.090(11) 0.22(2) -0.002(11) 0.096(11) 0.008(8)
O2W 0.23(5) 0.24(6) 0.35(9) 0.13(6) -0.07(5) 0.14(4)
O3W 0.29(3) 0.29(3) 0.29(3) 0.18(4) 0.18(4) 0.18(4)
O4W 0.11(2) 0.11(2) 0.11(2) 0.06(2) 0.06(2) 0.06(2)
O5W 0.13(4) 0.66(14) 0.10(3) 0.01(5) -0.01(3) 0.19(6)
O6W 0.156(15) 0.180(16) 0.080(10) 0.065(10) 0.053(10) 0.134(14)
O7W 0.024(5) 0.074(8) 0.104(9) 0.006(7) 0.008(5) 0.014(5)

loop_
_atom_type_symbol
_atom_type_description
_atom_type_scat_dispersion_real
_atom_type_scat_dispersion_imag
_atom_type_scat_source
C C 0.0033 0.0016 'International Tables Vol C Tables 4.2.6.8 and 6.1.1.4'
H H 0.0000 0.0000 'International Tables Vol C Tables 4.2.6.8 and 6.1.1.4'
N N 0.0061 0.0033 'International Tables Vol C Tables 4.2.6.8 and 6.1.1.4'
O O 0.0106 0.0060 'International Tables Vol C Tables 4.2.6.8 and 6.1.1.4'
Fe Fe 0.3463 0.8444 'International Tables Vol C Tables 4.2.6.8 and 6.1.1.4'
Br Br -0.2901 2.4595 'International Tables Vol C Tables 4.2.6.8 and 6.1.1.4'
Cl Cl 0.1484 0.1585 'International Tables Vol C Tables 4.2.6.8 and 6.1.1.4'

loop_
_geom_angle_atom_site_label_1
_geom_angle_atom_site_label_2
_geom_angle_atom_site_label_3
_geom_angle
_geom_angle_site_symmetry_1
_geom_angle_site_symmetry_3
N10 Fe1 N2 167.0(5) . .
N10 Fe1 N12 79.5(5) . .
N2 Fe1 N12 89.4(5) . .
N10 Fe1 N4 94.0(5) . .
N2 Fe1 N4 79.2(5) . .
N12 Fe1 N4 89.7(5) . .
N10 Fe1 N1 106.0(5) . .
N2 Fe1 N1 81.2(6) . .
N12 Fe1 N1 94.0(5) . .
N4 Fe1 N1 160.0(5) . .
N10 Fe1 N9 81.0(5) . .
N2 Fe1 N9 109.7(5) . .
N12 Fe1 N9 160.3(5) . .
N4 Fe1 N9 89.3(5) . .
N1 Fe1 N9 93.5(5) . .
N15 Fe2 N7 168.0(5) 6_565 .
N15 Fe2 N5 91.0(5) 6_565 .
N7 Fe2 N5 79.3(5) . .
N15 Fe2 N13 78.9(5) 6_565 6_565
N7 Fe2 N13 94.0(5) . 6_565
N5 Fe2 N13 89.4(4) . 6_565
N15 Fe2 N8 109.4(5) 6_565 .
N7 Fe2 N8 80.1(5) . .
N5 Fe2 N8 159.4(5) . .
N13 Fe2 N8 91.2(4) 6_565 .
N15 Fe2 N16 80.4(5) 6_565 6_565
N7 Fe2 N16 106.6(5) . 6_565
N5 Fe2 N16 92.3(5) . 6_565
N13 Fe2 N16 159.3(5) 6_565 6_565
N8 Fe2 N16 94.3(5) . 6_565
N1 C1 C2 125.5(17) . .
N1 C1 Br1 119.4(12) . .
C2 C1 Br1 115.1(14) . .
C1 C2 C3 116.7(17) . .
C1 C2 H2 121.6 . .
C3 C2 H2 121.6 . .
C4 C3 C2 120.3(18) . .
C4 C3 H3A 119.8 . .
C2 C3 H3A 119.8 . .
C3 C4 C5 118.5(19) . .
C3 C4 H4A 120.8 . .
C5 C4 H4A 120.8 . .
N1 C5 C4 122.7(16) . .
N1 C5 C6 115.9(14) . .
C4 C5 C6 121.4(17) . .
N2 C6 C5 112.9(14) . .
N2 C6 H6A 123.5 . .
C5 C6 H6A 123.5 . .
N3 C7 N4 120.1(13) . .
N3 C7 C9 125.1(14) . .
N4 C7 C9 114.7(13) . .
C9 C8 N6 126.0(14) . .
C9 C8 N5 120.9(14) . .
N6 C8 N5 113.1(13) . .
C8 C9 C7 121.8(15) . .
C8 C9 H9A 119.1 . .
C7 C9 H9A 119.1 . .
N4 C10 N5 127.0(13) . .
N4 C10 H10A 116.5 . .
N5 C10 H10A 116.5 . .
N7 C11 C12 113.9(13) . .
N7 C11 H11A 123.1 . .
C12 C11 H11A 123.1 . .
C13 C12 N8 120.3(16) . .
C13 C12 C11 124.2(15) . .
N8 C12 C11 115.5(14) . .
C12 C13 C14 122.6(18) . .
C12 C13 H13A 118.7 . .
C14 C13 H13A 118.7 . .
C13 C14 C15 117.0(16) . .
C13 C14 H14A 121.5 . .
C15 C14 H14A 121.5 . .
C16 C15 C14 118.4(16) . .
C16 C15 H15A 120.8 . .
C14 C15 H15A 120.8 . .
N8 C16 C15 125.0(15) . .
N8 C16 Br2 118.2(11) . .
C15 C16 Br2 116.7(13) . .
N9 C17 C18 122.8(16) . .
N9 C17 Br4 118.3(11) . .
C18 C17 Br4 118.9(12) . .
C19 C18 C17 120.6(16) . .
C19 C18 H18A 119.7 . .
C17 C18 H18A 119.7 . .
C18 C19 C20 119.2(15) . .
C18 C19 H19A 120.4 . .
C20 C19 H19A 120.4 . .
C19 C20 C21 117.7(16) . .
C19 C20 H20A 121.2 . .
C21 C20 H20A 121.2 . .
N9 C21 C20 122.9(14) . .
N9 C21 C22 115.6(13) . .
C20 C21 C22 121.5(16) . .
N10 C22 C21 112.4(14) . .
N10 C22 H22A 123.8 . .
C21 C22 H22A 123.8 . .
N12 C23 C24 122.7(13) . .
N12 C23 N11 114.4(12) . .
C24 C23 N11 122.9(13) . .
C23 C24 C26 118.8(14) . .
C23 C24 H24A 120.6 . .
C26 C24 H24A 120.6 . .
N13 C25 N12 126.6(13) . .
N13 C25 H25A 116.7 . .
N12 C25 H25A 116.7 . .
N14 C26 C24 123.4(13) . .
N14 C26 N13 118.9(12) . .
C24 C26 N13 117.7(12) . .
N15 C27 C28 115.6(14) . .
N15 C27 H27A 122.2 . .
C28 C27 H27A 122.2 . .
N16 C28 C29 124.3(15) . .
N16 C28 C27 113.8(12) . .
C29 C28 C27 122.0(15) . .
C30 C29 C28 119.5(16) . .
C30 C29 H29A 120.2 . .
C28 C29 H29A 120.2 . .
C29 C30 C31 117.8(15) . .
C29 C30 H30A 121.1 . .
C31 C30 H30A 121.1 . .
C32 C31 C30 118.7(16) . .
C32 C31 H31A 120.6 . .
C30 C31 H31A 120.6 . .
N16 C32 C31 124.5(16) . .
N16 C32 Br3 119.4(11) . .
C31 C32 Br3 116.1(13) . .
C1 N1 C5 116.0(13) . .
C1 N1 Fe1 133.9(12) . .
C5 N1 Fe1 110.1(10) . .
C6 N2 N3 119.0(13) . .
C6 N2 Fe1 118.6(11) . .
N3 N2 Fe1 120.1(10) . .
C7 N3 N2 108.8(12) . .
C10 N4 C7 119.7(12) . .
C10 N4 Fe1 129.7(10) . .
C7 N4 Fe1 110.5(9) . .
C10 N5 C8 115.6(12) . .
C10 N5 Fe2 128.9(10) . .
C8 N5 Fe2 115.2(9) . .
C8 N6 N7 115.1(12) . .
C11 N7 N6 122.3(12) . .
C11 N7 Fe2 120.2(11) . .
N6 N7 Fe2 117.3(9) . .
C16 N8 C12 116.4(13) . .
C16 N8 Fe2 133.9(10) . .
C12 N8 Fe2 109.5(10) . .
C17 N9 C21 116.6(12) . .
C17 N9 Fe1 133.0(11) . .
C21 N9 Fe1 110.2(9) . .
C22 N10 N11 120.5(13) . .
C22 N10 Fe1 119.5(11) . .
N11 N10 Fe1 119.6(9) . .
N10 N11 C23 111.4(11) . .
C25 N12 C23 115.4(11) . .
C25 N12 Fe1 128.9(9) . .
C23 N12 Fe1 114.6(9) . .
C25 N13 C26 118.2(12) . .
C25 N13 Fe2 130.8(9) . 6_565
C26 N13 Fe2 110.8(8) . 6_565
C26 N14 N15 108.9(11) . .
C27 N15 N14 118.8(12) . .
C27 N15 Fe2 119.2(11) . 6_565
N14 N15 Fe2 121.2(8) . 6_565
C32 N16 C28 115.2(12) . .
C32 N16 Fe2 133.9(10) . 6_565
C28 N16 Fe2 110.9(9) . 6_565

loop_
_geom_bond_atom_site_label_1
_geom_bond_atom_site_label_2
_geom_bond_distance
_geom_bond_site_symmetry_2
Fe1 N10 1.885(12) .
Fe1 N2 1.891(12) .
Fe1 N12 1.966(11) .
Fe1 N4 1.972(12) .
Fe1 N1 2.026(13) .
Fe1 N9 2.033(12) .
Fe2 N15 1.898(11) 6_565
Fe2 N7 1.908(11) .
Fe2 N5 1.973(12) .
Fe2 N13 1.979(11) 6_565
Fe2 N8 2.058(13) .
Fe2 N16 2.065(11) 6_565
Br1 C1 1.885(18) .
Br2 C16 1.880(15) .
Br3 C32 1.895(17) .
Br4 C17 1.870(18) .
C1 N1 1.33(2) .
C1 C2 1.37(2) .
C2 C3 1.39(3) .
C2 H2 0.9300 .
C3 C4 1.37(3) .
C3 H3A 0.9300 .
C4 C5 1.38(2) .
C4 H4A 0.9300 .
C5 N1 1.37(2) .
C5 C6 1.44(2) .
C6 N2 1.31(2) .
C6 H6A 0.9300 .
C7 N3 1.312(18) .
C7 N4 1.400(18) .
C7 C9 1.40(2) .
C8 C9 1.34(2) .
C8 N6 1.357(18) .
C8 N5 1.381(18) .
C9 H9A 0.9300 .
C10 N4 1.305(17) .
C10 N5 1.310(17) .
C10 H10A 0.9300 .
C11 N7 1.275(18) .
C11 C12 1.44(2) .
C11 H11A 0.9300 .
C12 C13 1.35(2) .
C12 N8 1.388(19) .
C13 C14 1.37(2) .
C13 H13A 0.9300 .
C14 C15 1.40(3) .
C14 H14A 0.9300 .
C15 C16 1.35(2) .
C15 H15A 0.9300 .
C16 N8 1.330(19) .
C17 N9 1.320(18) .
C17 C18 1.40(2) .
C18 C19 1.35(2) .
C18 H18A 0.9300 .
C19 C20 1.39(2) .
C19 H19A 0.9300 .
C20 C21 1.41(2) .
C20 H20A 0.9300 .
C21 N9 1.38(2) .
C21 C22 1.45(2) .
C22 N10 1.320(19) .
C22 H22A 0.9300 .
C23 N12 1.370(17) .
C23 C24 1.38(2) .
C23 N11 1.397(18) .
C24 C26 1.40(2) .
C24 H24A 0.9300 .
C25 N13 1.326(17) .
C25 N12 1.339(18) .
C25 H25A 0.9300 .
C26 N14 1.333(17) .
C26 N13 1.417(17) .
C27 N15 1.284(18) .
C27 C28 1.45(2) .
C27 H27A 0.9300 .
C28 N16 1.372(18) .
C28 C29 1.38(2) .
C29 C30 1.34(2) .
C29 H29A 0.9300 .
C30 C31 1.42(2) .
C30 H30A 0.9300 .
C31 C32 1.38(2) .
C31 H31A 0.9300 .
C32 N16 1.314(19) .
N2 N3 1.379(17) .
N6 N7 1.362(16) .
N10 N11 1.356(16) .
N13 Fe2 1.979(11) 6_565
N14 N15 1.371(16) .
N15 Fe2 1.898(11) 6_565
N16 Fe2 2.065(11) 6_565
O2W O2W 1.02(15) 4
O5W O5W 1.09(8) 5
